data_2240894
loop_
_publ_author_name
'Benzalim, Ahmed'
'Auhmani, Aziz'
'Ait Itto, My Youssef'
'Daran, Jean-Claude'
'Auhmani, Abdelwahed'

_publ_section_title
;
 Crystal structure of
 (1<i>R</i>,2<i>S</i>,4<i>R</i>,7<i>R</i>,8<i>S</i>,9<i>R</i>)-3,3-dichloro-8,9-epoxy-4,8,12,12-tetramethyltricyclo[5.5.0.0^2,4^]dodecane
;
_journal_coeditor_code XU5855
_journal_issue 8
_journal_name_full 'Acta Crystallographica Section E'
_journal_page_first o538
_journal_page_last o539
_journal_paper_doi 10.1107/S205698901501244X
_journal_volume 71
_journal_year 2015
_chemical_formula_iupac 'C16 H24 Cl2 O'
_chemical_formula_moiety 'C16 H24 Cl2 O'
_chemical_formula_sum 'C16 H24 Cl2 O'
_chemical_formula_weight 303.25
_chemical_name_common 10,10-Dichloro-2,7,7,11-tetramethyl-3-oxatetracyclo[6.5.0.0^2,4^.0^9,11^]tridecane
_chemical_name_systematic
(1<i>R</i>,2<i>S</i>,4<i>R</i>,7<i>R</i>,8<i>S</i>,9<i>R</i>)-3,3-Dichloro-8,9-epoxy-4,8,12,12-tetramethyltricyclo[5.5.0.0^2,4^]dodecane
_space_group_crystal_system monoclinic
_space_group_IT_number 4
_space_group_name_Hall 'P 2yb'
_space_group_name_H-M_alt 'P 1 21 1'
_symmetry_space_group_name_Hall 'P 2yb'
_symmetry_space_group_name_H-M 'P 1 21 1'
_atom_sites_solution_hydrogens geom
_audit_creation_method SHELXL-2014/6
_cell_angle_alpha 90
_cell_angle_beta 115.710(7)
_cell_angle_gamma 90
_cell_formula_units_Z 2
_cell_length_a 8.7706(5)
_cell_length_b 10.5467(4)
_cell_length_c 9.1639(5)
_cell_measurement_reflns_used 4267
_cell_measurement_temperature 180(2)
_cell_measurement_theta_max 29.31
_cell_measurement_theta_min 4.26
_cell_volume 763.75(8)
_computing_cell_refinement
;
CrysAlis PRO (Agilent, 2014)
;
_computing_data_collection
;
CrysAlis PRO (Agilent, 2014)
;
_computing_data_reduction
;
CrysAlis PRO (Agilent, 2014)
;
_computing_molecular_graphics
;
ORTEPIII (Burnett & Johnson, 1996) and ORTEP-3 for Windows (Farrugia,
2012)
;
_computing_publication_material
;
SHELXL2013 (Sheldrick, 2015)
;
_computing_structure_refinement
;
SHELXL2013 (Sheldrick, 2015)
;
_computing_structure_solution
;
SIR97 (Altomare <i>et al.</i>,  1999)
;
_diffrn_ambient_temperature 180(2)
_diffrn_detector_area_resol_mean 16.1978
_diffrn_measured_fraction_theta_full 0.997
_diffrn_measured_fraction_theta_max 0.997
_diffrn_measurement_device 'four-circle diffractometer'
_diffrn_measurement_device_type 'Agilent Xcalibur, Eos, Gemini ultra'
_diffrn_measurement_method '\w scans'
_diffrn_radiation_monochromator graphite
_diffrn_radiation_type 'Mo K\a'
_diffrn_radiation_wavelength 0.71073
_diffrn_reflns_av_R_equivalents 0.0212
_diffrn_reflns_limit_h_max 10
_diffrn_reflns_limit_h_min -10
_diffrn_reflns_limit_k_max 12
_diffrn_reflns_limit_k_min -13
_diffrn_reflns_limit_l_max 11
_diffrn_reflns_limit_l_min -11
_diffrn_reflns_number 7805
_diffrn_reflns_theta_full 25.242
_diffrn_reflns_theta_max 26.370
_diffrn_reflns_theta_min 3.221
_exptl_absorpt_coefficient_mu 0.416
_exptl_absorpt_correction_T_max 1.00000
_exptl_absorpt_correction_T_min 0.90064
_exptl_absorpt_correction_type multi-scan
_exptl_absorpt_process_details
;
(CrysAlis PRO; Agilent, 2014)
;
_exptl_crystal_colour colourless
_exptl_crystal_density_diffrn 1.319
_exptl_crystal_description box
_exptl_crystal_F_000 324
_exptl_crystal_size_max 0.400
_exptl_crystal_size_mid 0.340
_exptl_crystal_size_min 0.080
_refine_diff_density_max 0.438
_refine_diff_density_min -0.183
_refine_ls_abs_structure_details
;
Flack <i>x</i> determined using 1242 quotients
[(<i>I</i>^+^)-(<i>I</i>^-^)]/[(<i>I</i>^+^)+(<i>I</i>^-^)]
(Parsons <i>et al.</i>,  2013)
;
_refine_ls_abs_structure_Flack -0.02(2)
_refine_ls_extinction_method none
_refine_ls_goodness_of_fit_ref 1.053
_refine_ls_hydrogen_treatment constr
_refine_ls_matrix_type full
_refine_ls_number_parameters 176
_refine_ls_number_reflns 2945
_refine_ls_number_restraints 1
_refine_ls_restrained_S_all 1.053
_refine_ls_R_factor_all 0.0295
_refine_ls_R_factor_gt 0.0285
_refine_ls_shift/su_max 0.000
_refine_ls_shift/su_mean 0.000
_refine_ls_structure_factor_coef Fsqd
_refine_ls_weighting_details 'w=1/[\s^2^(Fo^2^)+(0.0453P)^2^+0.1659P] where P=(Fo^2^+2Fc^2^)/3'
_refine_ls_weighting_scheme calc
_refine_ls_wR_factor_gt 0.0745
_refine_ls_wR_factor_ref 0.0756
_reflns_number_gt 2868
_reflns_number_total 2945
_reflns_threshold_expression 'I > 2\s(I)'
_cod_data_source_file xu5855sup1.cif
_cod_data_source_block I
_cod_database_code 2240894
_shelx_space_group_comment
;
The symmetry employed for this shelxl refinement is uniquely defined
by the following loop, which should always be used as a source of
symmetry information in preference to the above space-group names.
They are only intended as comments.
;
_shelx_estimated_absorpt_t_min 0.851
_shelx_estimated_absorpt_t_max 0.968
_shelxl_version_number 2014/6

loop_
_symmetry_equiv_pos_as_xyz
'x, y, z'
'-x, y+1/2, -z'

loop_
_atom_site_type_symbol
_atom_site_label
_atom_site_fract_x
_atom_site_fract_y
_atom_site_fract_z
_atom_site_U_iso_or_equiv
_atom_site_adp_type
_atom_site_calc_flag
_atom_site_occupancy
C C1 0.6765(3) 1.0011(2) 0.7612(3) 0.0150(5) Uani d 1
H H1 0.5811 0.9485 0.6832 0.018 Uiso calc 1
C C2 0.7132(3) 1.0959(2) 0.6554(3) 0.0161(5) Uani d 1
H H2 0.7162 1.1866 0.6885 0.019 Uiso calc 1
C C3 0.6463(3) 1.0746(2) 0.4760(3) 0.0184(5) Uani d 1
C C4 0.8324(3) 1.0632(2) 0.5788(3) 0.0183(5) Uani d 1
C C5 0.9157(3) 0.9334(3) 0.6122(3) 0.0238(5) Uani d 1
H H5A 1.0399 0.9457 0.6641 0.029 Uiso calc 1
H H5B 0.8860 0.8909 0.5070 0.029 Uiso calc 1
C C6 0.8699(3) 0.8432(3) 0.7196(3) 0.0222(5) Uani d 1
H H6A 0.7739 0.7896 0.6480 0.027 Uiso calc 1
H H6B 0.9675 0.7863 0.7775 0.027 Uiso calc 1
C C7 0.8220(3) 0.9058(2) 0.8456(3) 0.0175(5) Uani d 1
H H7 0.7706 0.8360 0.8832 0.021 Uiso calc 1
C C8 0.9699(3) 0.9526(3) 0.9984(3) 0.0200(5) Uani d 1
C C9 0.9417(3) 0.9677(3) 1.1444(3) 0.0234(6) Uani d 1
H H9 1.0197 1.0302 1.2236 0.028 Uiso calc 1
C C10 0.7742(3) 0.9537(3) 1.1534(3) 0.0266(6) Uani d 1
H H10A 0.7722 1.0173 1.2319 0.032 Uiso calc 1
H H10B 0.7739 0.8692 1.2003 0.032 Uiso calc 1
C C11 0.6069(3) 0.9666(3) 0.9990(3) 0.0230(6) Uani d 1
H H11A 0.5167 0.9896 1.0317 0.028 Uiso calc 1
H H11B 0.5778 0.8825 0.9461 0.028 Uiso calc 1
C C12 0.6043(3) 1.0642(2) 0.8722(3) 0.0189(5) Uani d 1
C C13 0.9439(4) 1.1678(3) 0.5645(3) 0.0287(6) Uani d 1
H H13A 0.9746 1.1479 0.4762 0.043 Uiso calc 1
H H13B 1.0468 1.1748 0.6664 0.043 Uiso calc 1
H H13C 0.8823 1.2485 0.5416 0.043 Uiso calc 1
C C14 1.1115(3) 1.0267(3) 0.9879(3) 0.0278(6) Uani d 1
H H14A 1.1956 1.0487 1.0972 0.042 Uiso calc 1
H H14B 1.0661 1.1045 0.9255 0.042 Uiso calc 1
H H14C 1.1651 0.9752 0.9342 0.042 Uiso calc 1
C C15 0.6951(3) 1.1861(2) 0.9559(3) 0.0222(5) Uani d 1
H H15A 0.6600 1.2559 0.8774 0.033 Uiso calc 1
H H15B 0.8178 1.1740 0.9988 0.033 Uiso calc 1
H H15C 0.6658 1.2065 1.0449 0.033 Uiso calc 1
C C16 0.4186(3) 1.0978(3) 0.7640(3) 0.0294(6) Uani d 1
H H16A 0.3545 1.0200 0.7184 0.044 Uiso calc 1
H H16B 0.4125 1.1533 0.6760 0.044 Uiso calc 1
H H16C 0.3704 1.1415 0.8287 0.044 Uiso calc 1
O O1 1.0269(3) 0.85597(19) 1.1245(2) 0.0275(4) Uani d 1
Cl Cl1 0.52452(8) 0.93841(6) 0.38605(7) 0.02818(17) Uani d 1
Cl Cl2 0.56482(9) 1.20376(6) 0.34222(7) 0.03117(18) Uani d 1

loop_
_atom_site_aniso_label
_atom_site_aniso_U_11
_atom_site_aniso_U_22
_atom_site_aniso_U_33
_atom_site_aniso_U_12
_atom_site_aniso_U_13
_atom_site_aniso_U_23
C1 0.0159(11) 0.0142(11) 0.0135(10) -0.0016(9) 0.0052(9) -0.0003(9)
C2 0.0194(12) 0.0136(12) 0.0158(11) 0.0011(10) 0.0082(9) 0.0008(9)
C3 0.0220(12) 0.0154(11) 0.0155(11) 0.0027(10) 0.0060(9) 0.0039(9)
C4 0.0182(12) 0.0205(12) 0.0169(11) 0.0013(10) 0.0083(9) 0.0011(9)
C5 0.0258(12) 0.0274(14) 0.0212(11) 0.0085(12) 0.0130(9) 0.0008(12)
C6 0.0277(14) 0.0172(12) 0.0200(11) 0.0075(11) 0.0090(10) 0.0018(9)
C7 0.0223(12) 0.0133(12) 0.0173(11) 0.0008(9) 0.0089(10) 0.0007(9)
C8 0.0215(12) 0.0190(12) 0.0158(10) 0.0055(11) 0.0047(9) 0.0038(10)
C9 0.0276(13) 0.0234(14) 0.0155(11) 0.0049(11) 0.0060(10) 0.0011(10)
C10 0.0348(14) 0.0279(14) 0.0203(11) 0.0043(13) 0.0150(11) 0.0035(11)
C11 0.0285(13) 0.0240(14) 0.0216(11) -0.0017(11) 0.0158(10) 0.0012(10)
C12 0.0198(12) 0.0208(13) 0.0183(11) -0.0004(10) 0.0102(9) -0.0002(10)
C13 0.0301(14) 0.0327(16) 0.0284(13) -0.0062(13) 0.0175(11) -0.0007(12)
C14 0.0215(13) 0.0320(15) 0.0251(13) -0.0017(12) 0.0057(11) 0.0026(12)
C15 0.0309(13) 0.0175(13) 0.0213(11) 0.0026(11) 0.0142(10) -0.0009(11)
C16 0.0222(14) 0.0384(16) 0.0296(13) 0.0054(13) 0.0132(11) 0.0021(13)
O1 0.0334(11) 0.0271(11) 0.0197(9) 0.0117(9) 0.0094(8) 0.0075(8)
Cl1 0.0305(3) 0.0301(3) 0.0191(3) -0.0081(3) 0.0062(2) -0.0044(3)
Cl2 0.0418(4) 0.0283(3) 0.0250(3) 0.0152(3) 0.0159(3) 0.0122(3)

loop_
_atom_type_symbol
_atom_type_description
_atom_type_scat_dispersion_real
_atom_type_scat_dispersion_imag
_atom_type_scat_source
C C 0.0033 0.0016 'International Tables Vol C Tables 4.2.6.8 and 6.1.1.4'
H H 0.0000 0.0000 'International Tables Vol C Tables 4.2.6.8 and 6.1.1.4'
O O 0.0106 0.0060 'International Tables Vol C Tables 4.2.6.8 and 6.1.1.4'
Cl Cl 0.1484 0.1585 'International Tables Vol C Tables 4.2.6.8 and 6.1.1.4'

loop_
_geom_angle_atom_site_label_1
_geom_angle_atom_site_label_2
_geom_angle_atom_site_label_3
_geom_angle
C2 C1 C7 112.96(19)
C2 C1 C12 113.1(2)
C7 C1 C12 115.62(19)
C2 C1 H1 104.6
C7 C1 H1 104.6
C12 C1 H1 104.6
C3 C2 C1 120.6(2)
C3 C2 C4 59.00(16)
C1 C2 C4 121.3(2)
C3 C2 H2 114.9
C1 C2 H2 114.9
C4 C2 H2 114.9
C4 C3 C2 61.39(16)
C4 C3 Cl2 120.18(19)
C2 C3 Cl2 119.53(18)
C4 C3 Cl1 120.21(18)
C2 C3 Cl1 120.14(18)
Cl2 C3 Cl1 108.85(13)
C3 C4 C13 117.1(2)
C3 C4 C5 119.9(2)
C13 C4 C5 113.6(2)
C3 C4 C2 59.62(16)
C13 C4 C2 118.0(2)
C5 C4 C2 118.4(2)
C4 C5 C6 116.7(2)
C4 C5 H5A 108.1
C6 C5 H5A 108.1
C4 C5 H5B 108.1
C6 C5 H5B 108.1
H5A C5 H5B 107.3
C7 C6 C5 116.5(2)
C7 C6 H6A 108.2
C5 C6 H6A 108.2
C7 C6 H6B 108.2
C5 C6 H6B 108.2
H6A C6 H6B 107.3
C8 C7 C6 115.4(2)
C8 C7 C1 116.08(19)
C6 C7 C1 109.83(19)
C8 C7 H7 104.7
C6 C7 H7 104.7
C1 C7 H7 104.7
O1 C8 C9 59.31(15)
O1 C8 C14 113.9(2)
C9 C8 C14 118.1(2)
O1 C8 C7 111.4(2)
C9 C8 C7 117.4(2)
C14 C8 C7 120.5(2)
O1 C9 C8 59.88(15)
O1 C9 C10 119.6(2)
C8 C9 C10 126.1(2)
O1 C9 H9 113.6
C8 C9 H9 113.6
C10 C9 H9 113.6
C9 C10 C11 120.1(2)
C9 C10 H10A 107.3
C11 C10 H10A 107.3
C9 C10 H10B 107.3
C11 C10 H10B 107.3
H10A C10 H10B 106.9
C10 C11 C12 116.6(2)
C10 C11 H11A 108.2
C12 C11 H11A 108.2
C10 C11 H11B 108.2
C12 C11 H11B 108.2
H11A C11 H11B 107.3
C15 C12 C16 107.7(2)
C15 C12 C11 110.4(2)
C16 C12 C11 107.7(2)
C15 C12 C1 114.5(2)
C16 C12 C1 107.1(2)
C11 C12 C1 109.2(2)
C4 C13 H13A 109.5
C4 C13 H13B 109.5
H13A C13 H13B 109.5
C4 C13 H13C 109.5
H13A C13 H13C 109.5
H13B C13 H13C 109.5
C8 C14 H14A 109.5
C8 C14 H14B 109.5
H14A C14 H14B 109.5
C8 C14 H14C 109.5
H14A C14 H14C 109.5
H14B C14 H14C 109.5
C12 C15 H15A 109.5
C12 C15 H15B 109.5
H15A C15 H15B 109.5
C12 C15 H15C 109.5
H15A C15 H15C 109.5
H15B C15 H15C 109.5
C12 C16 H16A 109.5
C12 C16 H16B 109.5
H16A C16 H16B 109.5
C12 C16 H16C 109.5
H16A C16 H16C 109.5
H16B C16 H16C 109.5
C9 O1 C8 60.82(15)

loop_
_geom_bond_atom_site_label_1
_geom_bond_atom_site_label_2
_geom_bond_distance
C1 C2 1.521(3)
C1 C7 1.542(3)
C1 C12 1.561(3)
C1 H1 1.0000
C2 C3 1.503(3)
C2 C4 1.530(3)
C2 H2 1.0000
C3 C4 1.494(4)
C3 Cl2 1.764(2)
C3 Cl1 1.766(3)
C4 C13 1.517(4)
C4 C5 1.519(4)
C5 C6 1.542(4)
C5 H5A 0.9900
C5 H5B 0.9900
C6 C7 1.538(3)
C6 H6A 0.9900
C6 H6B 0.9900
C7 C8 1.520(3)
C7 H7 1.0000
C8 O1 1.457(3)
C8 C9 1.471(3)
C8 C14 1.505(4)
C9 O1 1.449(3)
C9 C10 1.513(4)
C9 H9 1.0000
C10 C11 1.540(4)
C10 H10A 0.9900
C10 H10B 0.9900
C11 C12 1.545(3)
C11 H11A 0.9900
C11 H11B 0.9900
C12 C15 1.532(4)
C12 C16 1.536(4)
C13 H13A 0.9800
C13 H13B 0.9800
C13 H13C 0.9800
C14 H14A 0.9800
C14 H14B 0.9800
C14 H14C 0.9800
C15 H15A 0.9800
C15 H15B 0.9800
C15 H15C 0.9800
C16 H16A 0.9800
C16 H16B 0.9800
C16 H16C 0.9800

_cod_database_fobs_code 2240894
